data_7039044
loop_
_publ_author_name
'Luaces, Susana'
'Passarelli, Vincenzo'
'Artigas, Mar\'ia Jos\'e'
'Lahoz, Fernando J.'
'Oro, Luis A.'
'Mac\'ias, Ram\'on'

_publ_section_title
;
 Postsynthetic modifications of [2,2,2-(H)(PPh3)2-closo-2,1-RhSB8H8] with
 Lewis bases: cluster modular tuning.
;
_journal_issue 20
_journal_name_full 'Dalton transactions (Cambridge, England : 2003)'
_journal_page_first 8622
_journal_page_last 8636
_journal_paper_doi 10.1039/c6dt00856a
_journal_volume 45
_journal_year 2016
_chemical_formula_moiety '2(C42 H46 B8 N1 P2 Rh1 S1), C H2 Cl2'
_chemical_formula_sum 'C85 H94 B16 Cl2 N2 P4 Rh2 S2'
_chemical_formula_weight 1781.30
_space_group_crystal_system triclinic
_space_group_IT_number 2
_space_group_name_Hall '-P 1'
_space_group_name_H-M_alt 'P -1'
_symmetry_space_group_name_Hall '-P 1'
_symmetry_space_group_name_H-M 'P -1'
_atom_sites_solution_hydrogens mixed
_atom_sites_solution_primary heavy
_atom_sites_solution_secondary difmap
_audit_creation_method SHELXL-2014/7
_audit_update_record
;
2016-02-29 deposited with the CCDC.
2016-04-18 downloaded from the CCDC.
;
_cell_angle_alpha 79.2790(10)
_cell_angle_beta 75.5540(10)
_cell_angle_gamma 65.0620(10)
_cell_formula_units_Z 1
_cell_length_a 11.2617(12)
_cell_length_b 13.1022(14)
_cell_length_c 16.6998(18)
_cell_measurement_reflns_used 9558
_cell_measurement_temperature 100(2)
_cell_measurement_theta_max 28.306
_cell_measurement_theta_min 2.178
_cell_volume 2154.5(4)
_computing_cell_refinement 'APEX2 v. 2008.4 (Bruker AXS, 2008)'
_computing_data_collection 'APEX2 v. 2008.4 (Bruker AXS, 2008)'
_computing_data_reduction 'APEX2 v. 2008.4 (Bruker AXS, 2008)'
_computing_molecular_graphics ORTEP
_computing_publication_material ENCIFER
_computing_structure_refinement 'SHELXL-2014/7 (Sheldrick, 2014)'
_computing_structure_solution 'SHELXS-97 (Sheldrick, 1990)'
_diffrn_ambient_temperature 100(2)
_diffrn_detector_area_resol_mean 8.26
_diffrn_measured_fraction_theta_full 1.000
_diffrn_measured_fraction_theta_max 0.934
_diffrn_measurement_device_type 'Bruker SMART APEX CCD system'
_diffrn_measurement_method '\w rotations with narrow frames'
_diffrn_radiation_monochromator graphite
_diffrn_radiation_source 'fine-focus sealed tube'
_diffrn_radiation_type MoK\a
_diffrn_radiation_wavelength 0.71073
_diffrn_reflns_av_R_equivalents 0.0323
_diffrn_reflns_av_unetI/netI 0.0265
_diffrn_reflns_Laue_measured_fraction_full 1.000
_diffrn_reflns_Laue_measured_fraction_max 0.934
_diffrn_reflns_limit_h_max 15
_diffrn_reflns_limit_h_min -15
_diffrn_reflns_limit_k_max 17
_diffrn_reflns_limit_k_min -17
_diffrn_reflns_limit_l_max 22
_diffrn_reflns_limit_l_min -22
_diffrn_reflns_number 50593
_diffrn_reflns_point_group_measured_fraction_full 1.000
_diffrn_reflns_point_group_measured_fraction_max 0.934
_diffrn_reflns_theta_full 25.242
_diffrn_reflns_theta_max 28.672
_diffrn_reflns_theta_min 1.265
_exptl_absorpt_coefficient_mu 0.614
_exptl_absorpt_correction_T_max 0.940
_exptl_absorpt_correction_T_min 0.793
_exptl_absorpt_correction_type multi-scan
_exptl_absorpt_process_details
;
  Multi-scan correction included in APEX2 package (Bruker AXS, 2008)
;
_exptl_crystal_colour orange
_exptl_crystal_density_diffrn 1.373
_exptl_crystal_description prism
_exptl_crystal_F_000 914
_exptl_crystal_size_max 0.220
_exptl_crystal_size_mid 0.110
_exptl_crystal_size_min 0.100
_refine_diff_density_max 0.909
_refine_diff_density_min -1.056
_refine_diff_density_rms 0.073
_refine_ls_extinction_method none
_refine_ls_goodness_of_fit_ref 1.036
_refine_ls_hydrogen_treatment mixed
_refine_ls_matrix_type full
_refine_ls_number_parameters 557
_refine_ls_number_reflns 10360
_refine_ls_number_restraints 0
_refine_ls_restrained_S_all 1.036
_refine_ls_R_factor_all 0.0396
_refine_ls_R_factor_gt 0.0317
_refine_ls_shift/su_max 0.002
_refine_ls_shift/su_mean 0.000
_refine_ls_structure_factor_coef Fsqd
_refine_ls_weighting_details 'w=1/[\s^2^(Fo^2^)+(0.0308P)^2^+2.4203P] where P=(Fo^2^+2Fc^2^)/3'
_refine_ls_weighting_scheme calc
_refine_ls_wR_factor_gt 0.0720
_refine_ls_wR_factor_ref 0.0763
_reflns_Friedel_coverage 0.000
_reflns_number_gt 9066
_reflns_number_total 10360
_reflns_threshold_expression 'I > 2\s(I)'
_cod_data_source_file c6dt00856a2.cif
_cod_data_source_block VPX31DS
_cod_depositor_comments 'Adding full bibliography for 7039041--7039044.cif.'
_cod_database_code 7039044
_shelx_shelxl_version_number 2014/7
_shelx_space_group_comment
;
The symmetry employed for this shelxl refinement is uniquely defined
by the following loop, which should always be used as a source of
symmetry information in preference to the above space-group names.
They are only intended as comments.
;
_shelx_estimated_absorpt_t_min 0.877
_shelx_estimated_absorpt_t_max 0.941

loop_
_space_group_symop_operation_xyz
'x, y, z'
'-x, -y, -z'

loop_
_atom_site_label
_atom_site_type_symbol
_atom_site_fract_x
_atom_site_fract_y
_atom_site_fract_z
_atom_site_U_iso_or_equiv
_atom_site_adp_type
_atom_site_occupancy
_atom_site_site_symmetry_order
_atom_site_calc_flag
_atom_site_refinement_flags_posn
_atom_site_refinement_flags_adp
_atom_site_refinement_flags_occupancy
_atom_site_disorder_assembly
_atom_site_disorder_group
Cl1A Cl 0.0403(3) 0.9489(3) 0.9930(2) 0.0460(6) Uiso 0.25 1 d . . P A 1
Cl2A Cl 0.0340(4) 0.9858(3) 0.8159(2) 0.0530(7) Uiso 0.25 1 d . . P A 1
C01A C 0.0820(10) 0.8893(9) 0.8990(7) 0.033(2) Uiso 0.25 1 d . . P A 1
H01A H 0.1799 0.8469 0.8860 0.039 Uiso 0.25 1 calc R U P A 1
H01B H 0.0400 0.8345 0.9062 0.039 Uiso 0.25 1 calc R U P A 1
Cl1B Cl 0.0215(4) 0.9973(4) 0.9658(2) 0.0573(8) Uiso 0.25 1 d . . P B 2
Cl2B Cl -0.0294(5) 1.0184(4) 0.8014(3) 0.0705(10) Uiso 0.25 1 d . . P B 2
C01B C 0.0651(15) 0.9314(13) 0.8670(9) 0.057(3) Uiso 0.25 1 d . . P B 2
H01C H 0.1602 0.9139 0.8420 0.068 Uiso 0.25 1 calc R U P B 2
H01D H 0.0515 0.8598 0.8786 0.068 Uiso 0.25 1 calc R U P B 2
Rh9 Rh 0.77638(2) 0.56039(2) 0.74477(2) 0.01437(5) Uani 1 1 d . . . . .
S6 S 1.05734(5) 0.37559(4) 0.58371(3) 0.02245(11) Uani 1 1 d . . . . .
P1 P 0.75608(5) 0.73194(4) 0.76787(3) 0.01628(10) Uani 1 1 d . . . . .
P2 P 0.57483(5) 0.60997(4) 0.70526(3) 0.01527(10) Uani 1 1 d . . . . .
B1 B 1.1095(2) 0.3750(2) 0.75557(15) 0.0228(5) Uani 1 1 d . . . . .
B5 B 1.1089(2) 0.4470(2) 0.65281(15) 0.0224(5) Uani 1 1 d . . . . .
B2 B 1.1444(2) 0.2869(2) 0.67471(15) 0.0243(5) Uani 1 1 d . . . . .
B7 B 0.9830(2) 0.2867(2) 0.67044(14) 0.0218(5) Uani 1 1 d . . . . .
B10 B 0.9944(2) 0.5173(2) 0.74433(14) 0.0194(4) Uani 1 1 d . . . . .
C101 C 0.8606(2) 0.78650(16) 0.68453(12) 0.0193(4) Uani 1 1 d . . . . .
C102 C 0.8410(2) 0.79476(19) 0.60388(13) 0.0255(4) Uani 1 1 d . . . . .
H102 H 0.7752 0.7730 0.5949 0.031 Uiso 1 1 calc R U . . .
C103 C 0.9162(2) 0.83427(19) 0.53668(14) 0.0295(5) Uani 1 1 d . . . . .
H103 H 0.9003 0.8413 0.4823 0.035 Uiso 1 1 calc R U . . .
C104 C 1.0145(2) 0.86345(19) 0.54899(15) 0.0322(5) Uani 1 1 d . . . . .
H104 H 1.0667 0.8899 0.5030 0.039 Uiso 1 1 calc R U . . .
C105 C 1.0364(2) 0.8541(2) 0.62815(17) 0.0360(6) Uani 1 1 d . . . . .
H105 H 1.1045 0.8734 0.6365 0.043 Uiso 1 1 calc R U . . .
C106 C 0.9593(2) 0.81633(19) 0.69593(15) 0.0276(5) Uani 1 1 d . . . . .
H106 H 0.9745 0.8110 0.7503 0.033 Uiso 1 1 calc R U . . .
C107 C 0.5941(2) 0.85337(17) 0.77725(12) 0.0198(4) Uani 1 1 d . . . . .
C112 C 0.4924(2) 0.8436(2) 0.84124(13) 0.0270(5) Uani 1 1 d . . . . .
H112 H 0.5061 0.7740 0.8747 0.032 Uiso 1 1 calc R U . . .
C111 C 0.3707(2) 0.9350(2) 0.85654(15) 0.0369(6) Uani 1 1 d . . . . .
H111 H 0.3022 0.9280 0.9009 0.044 Uiso 1 1 calc R U . . .
C110 C 0.3490(2) 1.0363(2) 0.80732(15) 0.0352(6) Uani 1 1 d . . . . .
H110 H 0.2655 1.0985 0.8174 0.042 Uiso 1 1 calc R U . . .
C109 C 0.4491(2) 1.04659(19) 0.74368(15) 0.0297(5) Uani 1 1 d . . . . .
H109 H 0.4343 1.1161 0.7099 0.036 Uiso 1 1 calc R U . . .
C108 C 0.5717(2) 0.95600(18) 0.72838(14) 0.0246(4) Uani 1 1 d . . . . .
H108 H 0.6403 0.9641 0.6845 0.029 Uiso 1 1 calc R U . . .
C113 C 0.7983(2) 0.74544(17) 0.86432(12) 0.0199(4) Uani 1 1 d . . . . .
C114 C 0.7832(2) 0.85063(19) 0.88253(14) 0.0292(5) Uani 1 1 d . . . . .
H114 H 0.7513 0.9155 0.8449 0.035 Uiso 1 1 calc R U . . .
C115 C 0.8143(3) 0.8611(2) 0.95510(16) 0.0354(6) Uani 1 1 d . . . . .
H115 H 0.8049 0.9328 0.9665 0.043 Uiso 1 1 calc R U . . .
C116 C 0.8591(2) 0.7670(2) 1.01122(14) 0.0305(5) Uani 1 1 d . . . . .
H116 H 0.8818 0.7741 1.0604 0.037 Uiso 1 1 calc R U . . .
C117 C 0.8704(2) 0.66366(19) 0.99521(13) 0.0255(4) Uani 1 1 d . . . . .
H117 H 0.8985 0.5997 1.0342 0.031 Uiso 1 1 calc R U . . .
C118 C 0.8406(2) 0.65259(18) 0.92169(12) 0.0214(4) Uani 1 1 d . . . . .
H118 H 0.8493 0.5808 0.9108 0.026 Uiso 1 1 calc R U . . .
C201 C 0.49986(19) 0.74206(16) 0.64053(12) 0.0175(4) Uani 1 1 d . . . . .
C202 C 0.5606(2) 0.75105(17) 0.55683(12) 0.0208(4) Uani 1 1 d . . . . .
H202 H 0.6397 0.6906 0.5352 0.025 Uiso 1 1 calc R U . . .
C203 C 0.5057(2) 0.84796(19) 0.50517(14) 0.0261(4) Uani 1 1 d . . . . .
H203 H 0.5475 0.8532 0.4485 0.031 Uiso 1 1 calc R U . . .
C204 C 0.3906(2) 0.93673(18) 0.53575(14) 0.0266(5) Uani 1 1 d . . . . .
H204 H 0.3519 1.0017 0.4998 0.032 Uiso 1 1 calc R U . . .
C205 C 0.3321(2) 0.93066(18) 0.61865(14) 0.0248(4) Uani 1 1 d . . . . .
H205 H 0.2547 0.9926 0.6401 0.030 Uiso 1 1 calc R U . . .
C206 C 0.3863(2) 0.83385(17) 0.67097(13) 0.0211(4) Uani 1 1 d . . . . .
H206 H 0.3455 0.8304 0.7280 0.025 Uiso 1 1 calc R U . . .
C207 C 0.58758(19) 0.50697(16) 0.63825(12) 0.0173(4) Uani 1 1 d . . . . .
C208 C 0.4922(2) 0.46171(18) 0.64666(13) 0.0227(4) Uani 1 1 d . . . . .
H208 H 0.4131 0.4862 0.6877 0.027 Uiso 1 1 calc R U . . .
C209 C 0.5125(2) 0.38094(19) 0.59536(14) 0.0265(5) Uani 1 1 d . . . . .
H209 H 0.4471 0.3506 0.6017 0.032 Uiso 1 1 calc R U . . .
C210 C 0.6272(2) 0.34454(18) 0.53516(14) 0.0255(4) Uani 1 1 d . . . . .
H210 H 0.6409 0.2890 0.5006 0.031 Uiso 1 1 calc R U . . .
C211 C 0.7219(2) 0.38941(17) 0.52557(13) 0.0226(4) Uani 1 1 d . . . . .
H211 H 0.8003 0.3652 0.4840 0.027 Uiso 1 1 calc R U . . .
C212 C 0.7025(2) 0.46979(16) 0.57657(12) 0.0187(4) Uani 1 1 d . . . . .
H212 H 0.7681 0.5000 0.5695 0.022 Uiso 1 1 calc R U . . .
C213 C 0.43676(19) 0.60703(16) 0.79003(12) 0.0175(4) Uani 1 1 d . . . . .
C218 C 0.4688(2) 0.55919(18) 0.86767(12) 0.0221(4) Uani 1 1 d . . . . .
H218 H 0.5579 0.5353 0.8752 0.027 Uiso 1 1 calc R U . . .
C217 C 0.3722(2) 0.5460(2) 0.93428(13) 0.0284(5) Uani 1 1 d . . . . .
H217 H 0.3959 0.5118 0.9865 0.034 Uiso 1 1 calc R U . . .
C216 C 0.2415(2) 0.5826(2) 0.92452(13) 0.0262(5) Uani 1 1 d . . . . .
H216 H 0.1751 0.5749 0.9703 0.031 Uiso 1 1 calc R U . . .
C215 C 0.2077(2) 0.63058(19) 0.84789(13) 0.0243(4) Uani 1 1 d . . . . .
H215 H 0.1181 0.6556 0.8412 0.029 Uiso 1 1 calc R U . . .
C214 C 0.3043(2) 0.64226(17) 0.78087(12) 0.0205(4) Uani 1 1 d . . . . .
H214 H 0.2804 0.6744 0.7284 0.025 Uiso 1 1 calc R U . . .
B4 B 0.9357(2) 0.41742(19) 0.80681(13) 0.0178(4) Uani 1 1 d . . . . .
B3 B 1.0270(2) 0.2842(2) 0.76475(14) 0.0210(4) Uani 1 1 d . . . . .
N1 N 0.76352(17) 0.30581(14) 0.80060(10) 0.0189(3) Uani 1 1 d . . . . .
B8 B 0.8598(2) 0.36422(18) 0.75245(13) 0.0174(4) Uani 1 1 d . . . . .
C1 C 0.7026(2) 0.26863(18) 0.75962(13) 0.0251(4) Uani 1 1 d . . . . .
H1 H 0.7195 0.2778 0.7006 0.030 Uiso 1 1 calc R U . . .
C5 C 0.7396(2) 0.29122(19) 0.88424(13) 0.0249(4) Uani 1 1 d . . . . .
H5 H 0.7824 0.3167 0.9138 0.030 Uiso 1 1 calc R U . . .
C4 C 0.6549(2) 0.2403(2) 0.92800(14) 0.0290(5) Uani 1 1 d . . . . .
H4 H 0.6405 0.2311 0.9869 0.035 Uiso 1 1 calc R U . . .
C2 C 0.6166(2) 0.2177(2) 0.80068(14) 0.0291(5) Uani 1 1 d . . . . .
H2 H 0.5749 0.1929 0.7699 0.035 Uiso 1 1 calc R U . . .
C3 C 0.5904(2) 0.20244(19) 0.88711(14) 0.0270(5) Uani 1 1 d . . . . .
C6 C 0.4961(3) 0.1483(2) 0.93356(16) 0.0363(6) Uani 1 1 d . . . . .
H06A H 0.5342 0.0954 0.9792 0.054 Uiso 1 1 calc R U . . .
H06B H 0.4819 0.1074 0.8957 0.054 Uiso 1 1 calc R U . . .
H6C H 0.4106 0.2068 0.9561 0.054 Uiso 1 1 calc R U . . .
H4B H 0.917(2) 0.4136(19) 0.8750(14) 0.021(6) Uiso 1 1 d . . . . .
H10B H 1.021(2) 0.575(2) 0.7633(14) 0.022(6) Uiso 1 1 d . . . . .
H7B H 0.979(2) 0.215(2) 0.6500(14) 0.022(6) Uiso 1 1 d . . . . .
H1B H 1.189(2) 0.358(2) 0.7857(15) 0.023(6) Uiso 1 1 d . . . . .
H2B H 1.242(2) 0.221(2) 0.6579(15) 0.027(6) Uiso 1 1 d . . . . .
H3B H 1.042(2) 0.208(2) 0.8069(15) 0.023(6) Uiso 1 1 d . . . . .
H5B H 1.185(2) 0.474(2) 0.6190(15) 0.027(6) Uiso 1 1 d . . . . .
H89 H 0.809(2) 0.439(2) 0.7010(15) 0.028(6) Uiso 1 1 d . . . . .
H510 H 0.987(3) 0.540(2) 0.6743(17) 0.041(8) Uiso 1 1 d . . . . .

loop_
_atom_site_aniso_label
_atom_site_aniso_U_11
_atom_site_aniso_U_22
_atom_site_aniso_U_33
_atom_site_aniso_U_23
_atom_site_aniso_U_13
_atom_site_aniso_U_12
Rh9 0.01282(7) 0.01596(8) 0.01354(7) -0.00089(5) -0.00283(5) -0.00494(6)
S6 0.0216(2) 0.0248(3) 0.0154(2) -0.00066(19) 0.00006(18) -0.0063(2)
P1 0.0161(2) 0.0172(2) 0.0156(2) -0.00155(18) -0.00469(18) -0.00576(19)
P2 0.0138(2) 0.0176(2) 0.0140(2) -0.00113(17) -0.00260(17) -0.00593(19)
B1 0.0166(11) 0.0257(12) 0.0222(11) 0.0008(9) -0.0049(9) -0.0053(9)
B5 0.0164(10) 0.0248(12) 0.0214(11) -0.0003(9) -0.0017(9) -0.0055(9)
B2 0.0187(11) 0.0237(12) 0.0209(11) 0.0007(9) -0.0017(9) -0.0017(9)
B7 0.0226(11) 0.0201(11) 0.0174(10) -0.0017(8) -0.0013(9) -0.0047(9)
B10 0.0156(10) 0.0230(11) 0.0204(11) -0.0004(9) -0.0048(8) -0.0081(9)
C101 0.0192(9) 0.0163(9) 0.0204(9) -0.0007(7) -0.0030(8) -0.0059(8)
C102 0.0287(11) 0.0278(11) 0.0216(10) -0.0046(8) -0.0019(8) -0.0135(9)
C103 0.0366(13) 0.0247(11) 0.0207(10) -0.0048(8) 0.0031(9) -0.0095(10)
C104 0.0291(12) 0.0225(11) 0.0352(13) 0.0010(9) 0.0066(10) -0.0094(9)
C105 0.0296(12) 0.0337(13) 0.0485(15) 0.0044(11) -0.0072(11) -0.0195(11)
C106 0.0270(11) 0.0280(11) 0.0318(12) 0.0034(9) -0.0112(9) -0.0140(9)
C107 0.0197(9) 0.0199(9) 0.0202(9) -0.0045(7) -0.0085(8) -0.0046(8)
C112 0.0246(11) 0.0295(11) 0.0205(10) -0.0035(8) -0.0036(8) -0.0043(9)
C111 0.0266(12) 0.0461(15) 0.0239(11) -0.0093(10) 0.0006(9) -0.0016(11)
C110 0.0279(12) 0.0329(13) 0.0346(13) -0.0134(10) -0.0125(10) 0.0056(10)
C109 0.0312(12) 0.0214(11) 0.0363(12) -0.0034(9) -0.0185(10) -0.0033(9)
C108 0.0243(10) 0.0235(10) 0.0285(11) -0.0031(8) -0.0112(9) -0.0082(9)
C113 0.0184(9) 0.0233(10) 0.0181(9) -0.0044(8) -0.0055(7) -0.0062(8)
C114 0.0352(12) 0.0244(11) 0.0294(12) -0.0035(9) -0.0156(10) -0.0075(10)
C115 0.0448(14) 0.0283(12) 0.0370(13) -0.0111(10) -0.0183(11) -0.0089(11)
C116 0.0282(11) 0.0386(13) 0.0248(11) -0.0117(9) -0.0100(9) -0.0071(10)
C117 0.0234(10) 0.0305(11) 0.0187(10) -0.0022(8) -0.0056(8) -0.0060(9)
C118 0.0192(10) 0.0249(10) 0.0187(9) -0.0035(8) -0.0023(8) -0.0076(8)
C201 0.0183(9) 0.0189(9) 0.0188(9) 0.0012(7) -0.0077(7) -0.0095(8)
C202 0.0216(10) 0.0221(10) 0.0211(10) 0.0004(8) -0.0047(8) -0.0113(8)
C203 0.0338(12) 0.0283(11) 0.0210(10) 0.0044(8) -0.0069(9) -0.0185(10)
C204 0.0305(11) 0.0224(10) 0.0323(12) 0.0087(9) -0.0167(9) -0.0143(9)
C205 0.0200(10) 0.0193(10) 0.0364(12) 0.0003(9) -0.0108(9) -0.0072(8)
C206 0.0182(9) 0.0233(10) 0.0235(10) -0.0011(8) -0.0054(8) -0.0093(8)
C207 0.0185(9) 0.0174(9) 0.0163(9) -0.0004(7) -0.0065(7) -0.0059(8)
C208 0.0197(10) 0.0242(10) 0.0245(10) -0.0036(8) -0.0037(8) -0.0086(8)
C209 0.0256(11) 0.0268(11) 0.0324(12) -0.0053(9) -0.0087(9) -0.0125(9)
C210 0.0298(11) 0.0224(10) 0.0264(11) -0.0069(8) -0.0106(9) -0.0077(9)
C211 0.0242(10) 0.0215(10) 0.0182(9) -0.0020(8) -0.0042(8) -0.0052(8)
C212 0.0197(9) 0.0189(9) 0.0172(9) 0.0005(7) -0.0058(7) -0.0068(8)
C213 0.0164(9) 0.0179(9) 0.0168(9) -0.0025(7) -0.0018(7) -0.0058(8)
C218 0.0169(9) 0.0293(11) 0.0196(10) -0.0008(8) -0.0047(8) -0.0085(8)
C217 0.0247(11) 0.0419(13) 0.0166(10) 0.0059(9) -0.0057(8) -0.0138(10)
C216 0.0223(10) 0.0356(12) 0.0204(10) -0.0012(9) 0.0016(8) -0.0147(9)
C215 0.0172(10) 0.0298(11) 0.0273(11) -0.0021(9) -0.0037(8) -0.0111(9)
C214 0.0191(10) 0.0237(10) 0.0188(9) -0.0009(8) -0.0044(8) -0.0085(8)
B4 0.0154(10) 0.0202(10) 0.0157(10) 0.0000(8) -0.0038(8) -0.0052(8)
B3 0.0181(11) 0.0196(11) 0.0181(10) 0.0006(8) -0.0024(8) -0.0023(9)
N1 0.0190(8) 0.0163(8) 0.0182(8) -0.0005(6) -0.0022(6) -0.0050(7)
B8 0.0173(10) 0.0165(10) 0.0166(10) -0.0003(8) -0.0030(8) -0.0055(8)
C1 0.0311(11) 0.0264(11) 0.0201(10) 0.0005(8) -0.0054(8) -0.0142(9)
C5 0.0300(11) 0.0292(11) 0.0185(10) -0.0012(8) -0.0030(8) -0.0157(9)
C4 0.0325(12) 0.0337(12) 0.0198(10) 0.0000(9) 0.0011(9) -0.0166(10)
C2 0.0336(12) 0.0323(12) 0.0281(11) -0.0011(9) -0.0070(9) -0.0194(10)
C3 0.0262(11) 0.0246(11) 0.0276(11) -0.0006(9) 0.0001(9) -0.0111(9)
C6 0.0376(13) 0.0443(14) 0.0330(13) -0.0006(11) 0.0013(10) -0.0277(12)

loop_
_atom_type_symbol
_atom_type_description
_atom_type_scat_dispersion_real
_atom_type_scat_dispersion_imag
_atom_type_scat_source
C C 0.0033 0.0016 'International Tables Vol C Tables 4.2.6.8 and 6.1.1.4'
H H 0.0000 0.0000 'International Tables Vol C Tables 4.2.6.8 and 6.1.1.4'
N N 0.0061 0.0033 'International Tables Vol C Tables 4.2.6.8 and 6.1.1.4'
B B 0.0013 0.0007 'International Tables Vol C Tables 4.2.6.8 and 6.1.1.4'
P P 0.1023 0.0942 'International Tables Vol C Tables 4.2.6.8 and 6.1.1.4'
S S 0.1246 0.1234 'International Tables Vol C Tables 4.2.6.8 and 6.1.1.4'
Rh Rh -1.1178 0.9187 'International Tables Vol C Tables 4.2.6.8 and 6.1.1.4'
Cl Cl 0.1484 0.1585 'International Tables Vol C Tables 4.2.6.8 and 6.1.1.4'

loop_
_geom_angle_atom_site_label_1
_geom_angle_atom_site_label_2
_geom_angle_atom_site_label_3
_geom_angle
_geom_angle_site_symmetry_1
Cl1A Cl1A C01A 125.7(5) 2_577
Cl2A C01A Cl1A 114.4(6) .
Cl2A C01A H01A 108.6 .
Cl1A C01A H01A 108.6 .
Cl2A C01A H01B 108.6 .
Cl1A C01A H01B 108.6 .
H01A C01A H01B 107.6 .
Cl1B Cl1B C01B 152.2(7) 2_577
Cl2B C01B Cl1B 110.0(8) .
Cl2B C01B H01C 109.7 .
Cl1B C01B H01C 109.7 .
Cl2B C01B H01D 109.7 .
Cl1B C01B H01D 109.7 .
H01C C01B H01D 108.2 .
P1 Rh9 B10 81.71(6) .
P1 Rh9 B4 112.05(6) .
B10 Rh9 B4 45.67(8) .
P1 Rh9 P2 99.912(18) .
B10 Rh9 P2 163.85(6) .
B4 Rh9 P2 143.22(6) .
P1 Rh9 B8 157.53(6) .
B10 Rh9 B8 79.74(8) .
B4 Rh9 B8 45.48(8) .
P2 Rh9 B8 101.44(6) .
P1 Rh9 H89 165.0(8) .
B10 Rh9 H89 94.3(8) .
B4 Rh9 H89 73.7(8) .
P2 Rh9 H89 80.0(8) .
B8 Rh9 H89 30.8(8) .
B5 S6 B7 98.43(10) .
B5 S6 B2 60.27(11) .
B7 S6 B2 56.68(11) .
C101 P1 C107 101.98(9) .
C101 P1 C113 104.52(9) .
C107 P1 C113 96.46(9) .
C101 P1 Rh9 111.41(7) .
C107 P1 Rh9 121.44(7) .
C113 P1 Rh9 118.41(7) .
C213 P2 C201 104.05(9) .
C213 P2 C207 102.56(9) .
C201 P2 C207 99.35(9) .
C213 P2 Rh9 115.31(6) .
C201 P2 Rh9 122.19(6) .
C207 P2 Rh9 110.65(6) .
B3 B1 B10 109.34(16) .
B3 B1 B5 107.30(17) .
B10 B1 B5 62.02(13) .
B3 B1 B2 58.63(14) .
B10 B1 B2 117.56(17) .
B5 B1 B2 65.33(14) .
B3 B1 B4 59.81(13) .
B10 B1 B4 58.90(13) .
B5 B1 B4 106.02(15) .
B2 B1 B4 109.69(17) .
B3 B1 H1B 124.2(13) .
B10 B1 H1B 117.7(13) .
B5 B1 H1B 120.1(13) .
B2 B1 H1B 116.4(13) .
B4 B1 H1B 124.5(13) .
B1 B5 B10 58.33(13) .
B1 B5 S6 110.55(15) .
B10 B5 S6 122.42(15) .
B1 B5 B2 57.39(13) .
B10 B5 B2 107.78(15) .
S6 B5 B2 59.93(11) .
B1 B5 H5B 123.7(13) .
B10 B5 H5B 120.6(13) .
S6 B5 H5B 111.4(13) .
B2 B5 H5B 120.2(13) .
B1 B5 H510 95.7(11) .
B10 B5 H510 39.4(11) .
S6 B5 H510 100.4(11) .
B2 B5 H510 128.1(12) .
H5B B5 H510 111.6(18) .
B3 B2 B1 59.50(14) .
B3 B2 B7 58.66(13) .
B1 B2 B7 105.63(16) .
B3 B2 S6 110.75(15) .
B1 B2 S6 110.35(14) .
B7 B2 S6 61.66(11) .
B3 B2 B5 101.92(16) .
B1 B2 B5 57.28(13) .
B7 B2 B5 101.57(15) .
S6 B2 B5 59.80(10) .
B3 B2 H2B 126.3(13) .
B1 B2 H2B 121.3(13) .
B7 B2 H2B 126.9(13) .
S6 B2 H2B 116.1(13) .
B5 B2 H2B 123.3(13) .
B3 B7 B8 59.82(13) .
B3 B7 B2 57.98(13) .
B8 B7 B2 108.27(16) .
B3 B7 S6 110.18(15) .
B8 B7 S6 115.13(14) .
B2 B7 S6 61.66(11) .
B3 B7 H7B 124.0(12) .
B8 B7 H7B 122.1(13) .
B2 B7 H7B 120.3(13) .
S6 B7 H7B 114.6(12) .
B4 B10 B1 61.76(13) .
B4 B10 B5 106.39(16) .
B1 B10 B5 59.65(13) .
B4 B10 Rh9 67.17(10) .
B1 B10 Rh9 121.24(14) .
B5 B10 Rh9 113.37(13) .
B4 B10 H10B 128.1(13) .
B1 B10 H10B 114.1(13) .
B5 B10 H10B 114.1(13) .
Rh9 B10 H10B 119.5(13) .
B4 B10 H510 121.5(14) .
B1 B10 H510 107.4(14) .
B5 B10 H510 50.2(14) .
Rh9 B10 H510 76.3(14) .
H10B B10 H510 109.3(19) .
C106 C101 C102 118.49(19) .
C106 C101 P1 124.69(16) .
C102 C101 P1 116.79(16) .
C103 C102 C101 120.9(2) .
C103 C102 H102 119.5 .
C101 C102 H102 119.5 .
C104 C103 C102 119.9(2) .
C104 C103 H103 120.0 .
C102 C103 H103 120.0 .
C105 C104 C103 119.8(2) .
C105 C104 H104 120.1 .
C103 C104 H104 120.1 .
C104 C105 C106 120.4(2) .
C104 C105 H105 119.8 .
C106 C105 H105 119.8 .
C101 C106 C105 120.5(2) .
C101 C106 H106 119.8 .
C105 C106 H106 119.8 .
C112 C107 C108 118.93(19) .
C112 C107 P1 117.07(16) .
C108 C107 P1 123.81(16) .
C111 C112 C107 120.4(2) .
C111 C112 H112 119.8 .
C107 C112 H112 119.8 .
C110 C111 C112 120.3(2) .
C110 C111 H111 119.9 .
C112 C111 H111 119.9 .
C109 C110 C111 119.7(2) .
C109 C110 H110 120.1 .
C111 C110 H110 120.1 .
C110 C109 C108 120.5(2) .
C110 C109 H109 119.7 .
C108 C109 H109 119.7 .
C109 C108 C107 120.2(2) .
C109 C108 H108 119.9 .
C107 C108 H108 119.9 .
C118 C113 C114 118.63(19) .
C118 C113 P1 120.91(16) .
C114 C113 P1 120.42(16) .
C115 C114 C113 120.6(2) .
C115 C114 H114 119.7 .
C113 C114 H114 119.7 .
C114 C115 C116 120.2(2) .
C114 C115 H115 119.9 .
C116 C115 H115 119.9 .
C117 C116 C115 119.8(2) .
C117 C116 H116 120.1 .
C115 C116 H116 120.1 .
C116 C117 C118 120.1(2) .
C116 C117 H117 119.9 .
C118 C117 H117 119.9 .
C113 C118 C117 120.7(2) .
C113 C118 H118 119.7 .
C117 C118 H118 119.7 .
C206 C201 C202 118.37(18) .
C206 C201 P2 123.21(15) .
C202 C201 P2 118.42(15) .
C203 C202 C201 120.4(2) .
C203 C202 H202 119.8 .
C201 C202 H202 119.8 .
C204 C203 C202 120.4(2) .
C204 C203 H203 119.8 .
C202 C203 H203 119.8 .
C205 C204 C203 119.8(2) .
C205 C204 H204 120.1 .
C203 C204 H204 120.1 .
C204 C205 C206 120.2(2) .
C204 C205 H205 119.9 .
C206 C205 H205 119.9 .
C201 C206 C205 120.7(2) .
C201 C206 H206 119.6 .
C205 C206 H206 119.6 .
C208 C207 C212 118.20(18) .
C208 C207 P2 124.34(15) .
C212 C207 P2 117.43(15) .
C209 C208 C207 120.5(2) .
C209 C208 H208 119.7 .
C207 C208 H208 119.7 .
C210 C209 C208 120.5(2) .
C210 C209 H209 119.8 .
C208 C209 H209 119.8 .
C211 C210 C209 119.7(2) .
C211 C210 H210 120.2 .
C209 C210 H210 120.2 .
C210 C211 C212 120.2(2) .
C210 C211 H211 119.9 .
C212 C211 H211 119.9 .
C211 C212 C207 120.99(19) .
C211 C212 H212 119.5 .
C207 C212 H212 119.5 .
C218 C213 C214 118.35(18) .
C218 C213 P2 116.83(15) .
C214 C213 P2 124.67(15) .
C217 C218 C213 120.87(19) .
C217 C218 H218 119.6 .
C213 C218 H218 119.6 .
C216 C217 C218 120.06(19) .
C216 C217 H217 120.0 .
C218 C217 H217 120.0 .
C217 C216 C215 119.86(19) .
C217 C216 H216 120.1 .
C215 C216 H216 120.1 .
C216 C215 C214 120.30(19) .
C216 C215 H215 119.9 .
C214 C215 H215 119.9 .
C215 C214 C213 120.55(19) .
C215 C214 H214 119.7 .
C213 C214 H214 119.7 .
B10 B4 B8 112.64(15) .
B10 B4 B3 108.63(16) .
B8 B4 B3 59.60(13) .
B10 B4 B1 59.35(13) .
B8 B4 B1 106.89(15) .
B3 B4 B1 58.51(13) .
B10 B4 Rh9 67.16(10) .
B8 B4 Rh9 68.78(10) .
B3 B4 Rh9 121.42(13) .
B1 B4 Rh9 119.19(13) .
B10 B4 H4B 120.7(12) .
B8 B4 H4B 123.3(12) .
B3 B4 H4B 115.0(12) .
B1 B4 H4B 115.4(12) .
Rh9 B4 H4B 115.4(12) .
B2 B3 B7 63.35(14) .
B2 B3 B1 61.87(14) .
B7 B3 B1 111.09(17) .
B2 B3 B8 113.75(16) .
B7 B3 B8 61.12(13) .
B1 B3 B8 109.82(16) .
B2 B3 B4 113.98(17) .
B7 B3 B4 110.75(16) .
B1 B3 B4 61.69(13) .
B8 B3 B4 60.07(12) .
B2 B3 H3B 121.0(13) .
B7 B3 H3B 117.3(13) .
B1 B3 H3B 125.3(13) .
B8 B3 H3B 114.8(13) .
B4 B3 H3B 118.2(13) .
C1 N1 C5 118.38(18) .
C1 N1 B8 120.92(17) .
C5 N1 B8 120.70(17) .
N1 B8 B3 112.66(16) .
N1 B8 B4 120.79(16) .
B3 B8 B4 60.33(13) .
N1 B8 B7 113.53(16) .
B3 B8 B7 59.05(13) .
B4 B8 B7 109.27(16) .
N1 B8 Rh9 117.42(13) .
B3 B8 Rh9 119.40(14) .
B4 B8 Rh9 65.75(10) .
B7 B8 Rh9 121.66(13) .
N1 B8 H89 111.6(12) .
B3 B8 H89 133.2(12) .
B4 B8 H89 107.5(12) .
B7 B8 H89 89.6(12) .
Rh9 B8 H89 46.5(12) .
N1 C1 C2 122.0(2) .
N1 C1 H1 119.0 .
C2 C1 H1 119.0 .
N1 C5 C4 121.7(2) .
N1 C5 H5 119.1 .
C4 C5 H5 119.1 .
C5 C4 C3 120.8(2) .
C5 C4 H4 119.6 .
C3 C4 H4 119.6 .
C1 C2 C3 120.4(2) .
C1 C2 H2 119.8 .
C3 C2 H2 119.8 .
C4 C3 C2 116.7(2) .
C4 C3 C6 121.7(2) .
C2 C3 C6 121.6(2) .
C3 C6 H06A 109.5 .
C3 C6 H06B 109.5 .
H06A C6 H06B 109.5 .
C3 C6 H6C 109.5 .
H06A C6 H6C 109.5 .
H06B C6 H6C 109.5 .

loop_
_geom_bond_atom_site_label_1
_geom_bond_atom_site_label_2
_geom_bond_distance
_geom_bond_site_symmetry_2
Cl1A Cl1A 1.286(7) 2_577
Cl1A C01A 1.753(11) .
Cl2A C01A 1.721(11) .
C01A H01A 0.9900 .
C01A H01B 0.9900 .
Cl1B Cl1B 1.128(7) 2_577
Cl1B C01B 1.865(15) .
Cl2B C01B 1.650(16) .
C01B H01C 0.9900 .
C01B H01D 0.9900 .
Rh9 P1 2.2580(6) .
Rh9 B10 2.274(2) .
Rh9 B4 2.274(2) .
Rh9 P2 2.3137(5) .
Rh9 B8 2.325(2) .
Rh9 H89 1.73(2) .
S6 B5 1.933(3) .
S6 B7 1.935(2) .
S6 B2 1.935(2) .
P1 C101 1.832(2) .
P1 C107 1.840(2) .
P1 C113 1.847(2) .
P2 C213 1.832(2) .
P2 C201 1.845(2) .
P2 C207 1.847(2) .
B1 B3 1.759(4) .
B1 B10 1.773(3) .
B1 B5 1.798(3) .
B1 B2 1.800(4) .
B1 B4 1.816(3) .
B1 H1B 1.05(2) .
B5 B10 1.840(3) .
B5 B2 1.942(4) .
B5 H5B 1.06(2) .
B5 H510 1.41(3) .
B2 B3 1.743(3) .
B2 B7 1.837(4) .
B2 H2B 1.08(2) .
B7 B3 1.756(3) .
B7 B8 1.793(3) .
B7 H7B 1.08(2) .
B10 B4 1.765(3) .
B10 H10B 1.04(2) .
B10 H510 1.17(3) .
C101 C106 1.387(3) .
C101 C102 1.396(3) .
C102 C103 1.387(3) .
C102 H102 0.9500 .
C103 C104 1.383(4) .
C103 H103 0.9500 .
C104 C105 1.379(4) .
C104 H104 0.9500 .
C105 C106 1.394(3) .
C105 H105 0.9500 .
C106 H106 0.9500 .
C107 C112 1.391(3) .
C107 C108 1.395(3) .
C112 C111 1.390(3) .
C112 H112 0.9500 .
C111 C110 1.385(4) .
C111 H111 0.9500 .
C110 C109 1.376(4) .
C110 H110 0.9500 .
C109 C108 1.391(3) .
C109 H109 0.9500 .
C108 H108 0.9500 .
C113 C118 1.389(3) .
C113 C114 1.398(3) .
C114 C115 1.387(3) .
C114 H114 0.9500 .
C115 C116 1.391(3) .
C115 H115 0.9500 .
C116 C117 1.376(3) .
C116 H116 0.9500 .
C117 C118 1.398(3) .
C117 H117 0.9500 .
C118 H118 0.9500 .
C201 C206 1.395(3) .
C201 C202 1.402(3) .
C202 C203 1.391(3) .
C202 H202 0.9500 .
C203 C204 1.383(3) .
C203 H203 0.9500 .
C204 C205 1.380(3) .
C204 H204 0.9500 .
C205 C206 1.395(3) .
C205 H205 0.9500 .
C206 H206 0.9500 .
C207 C208 1.398(3) .
C207 C212 1.401(3) .
C208 C209 1.394(3) .
C208 H208 0.9500 .
C209 C210 1.385(3) .
C209 H209 0.9500 .
C210 C211 1.384(3) .
C210 H210 0.9500 .
C211 C212 1.389(3) .
C211 H211 0.9500 .
C212 H212 0.9500 .
C213 C218 1.395(3) .
C213 C214 1.403(3) .
C218 C217 1.391(3) .
C218 H218 0.9500 .
C217 C216 1.385(3) .
C217 H217 0.9500 .
C216 C215 1.385(3) .
C216 H216 0.9500 .
C215 C214 1.388(3) .
C215 H215 0.9500 .
C214 H214 0.9500 .
B4 B8 1.778(3) .
B4 B3 1.783(3) .
B4 H4B 1.10(2) .
B3 B8 1.770(3) .
B3 H3B 1.08(2) .
N1 C1 1.348(3) .
N1 C5 1.348(3) .
N1 B8 1.564(3) .
B8 H89 1.22(2) .
C1 C2 1.377(3) .
C1 H1 0.9500 .
C5 C4 1.377(3) .
C5 H5 0.9500 .
C4 C3 1.385(3) .
C4 H4 0.9500 .
C2 C3 1.393(3) .
C2 H2 0.9500 .
C3 C6 1.501(3) .
C6 H06A 0.9800 .
C6 H06B 0.9800 .
C6 H6C 0.9800 .
